data_4078377
loop_
_publ_author_name
'Blonski, Christine'
'Myers, Andrew W.'
'Palmer, Michael'
'Harris, Suzanne'
'Jones, William D.'

_publ_section_title
;
 Structure of Metallathiacycles:&#x00A0; Planar vs Nonplanar Geometries. A
 Theoretical and Experimental Investigation
;
_journal_issue 17
_journal_name_full Organometallics
_journal_page_first 3819
_journal_paper_doi 10.1021/om970416u
_journal_volume 16
_journal_year 1997
_chemical_formula_sum 'C17 H28 P Rh S'
_chemical_formula_weight 398.33
_chemical_name_systematic
; 
 ? 
;
_space_group_IT_number 29
_symmetry_cell_setting orthorhombic
_symmetry_space_group_name_Hall 'P 2c -2ac'
_symmetry_space_group_name_H-M 'P c a 21'
_atom_sites_solution_hydrogens geom
_atom_sites_solution_primary direct
_atom_sites_solution_secondary difmap
_audit_creation_method SHELXL
_cell_angle_alpha 90.00
_cell_angle_beta 90.00
_cell_angle_gamma 90.00
_cell_formula_units_Z 8
_cell_length_a 19.7409(6)
_cell_length_b 9.4823(3)
_cell_length_c 19.6504(6)
_cell_measurement_reflns_used 5934
_cell_measurement_temperature 223(2)
_cell_volume 3678.3(2)
_computing_cell_refinement 'Siemens XSCANS'
_computing_data_collection 'Siemens XSCANS'
_computing_data_reduction 'Siemens SHELXTL'
_computing_molecular_graphics 'Siemens SHELXTL'
_computing_publication_material 'Siemens SHELXTL'
_computing_structure_refinement 'SHELXL-93 (Sheldrick, 1993)'
_computing_structure_solution 'SHELXS-86 (Sheldrick, 1990)'
_diffrn_ambient_temperature 293(2)
_diffrn_measurement_device 'Siemens SMART'
_diffrn_measurement_method '\w scans'
_diffrn_radiation_monochromator graphite
_diffrn_radiation_source 'normal-focus sealed tube'
_diffrn_radiation_type MoK\a
_diffrn_radiation_wavelength 0.71073
_diffrn_reflns_av_R_equivalents 0.0221
_diffrn_reflns_av_sigmaI/netI 0.0245
_diffrn_reflns_limit_h_max 23
_diffrn_reflns_limit_h_min -19
_diffrn_reflns_limit_k_max 11
_diffrn_reflns_limit_k_min -11
_diffrn_reflns_limit_l_max 21
_diffrn_reflns_limit_l_min -22
_diffrn_reflns_number 15791
_diffrn_reflns_theta_max 24.99
_diffrn_reflns_theta_min 2.06
_diffrn_standards_decay_% 0.1
_diffrn_standards_interval_time '7 h'
_diffrn_standards_number 470
_exptl_absorpt_coefficient_mu 1.119
_exptl_absorpt_correction_T_max 0.8092
_exptl_absorpt_correction_T_min 0.6822
_exptl_absorpt_correction_type empirical
_exptl_crystal_colour orange
_exptl_crystal_density_diffrn 1.439
_exptl_crystal_description prism
_exptl_crystal_F_000 1648
_exptl_crystal_size_max .35
_exptl_crystal_size_mid .22
_exptl_crystal_size_min .22
_refine_diff_density_max 0.830
_refine_diff_density_min -0.229
_refine_diff_density_rms 0.053
_refine_ls_abs_structure_details 'Flack H D (1983), Acta Cryst. A39, 876-881'
_refine_ls_abs_structure_Flack 0.66(3)
_refine_ls_extinction_coef 0.00006(4)
_refine_ls_extinction_expression Fc^*^=kFc[1+0.001xFc^2^\l^3^/sin(2\q)]^-1/4^
_refine_ls_extinction_method SHELXL
_refine_ls_goodness_of_fit_all 1.152
_refine_ls_goodness_of_fit_obs 1.141
_refine_ls_matrix_type full
_refine_ls_number_parameters 471
_refine_ls_number_reflns 5831
_refine_ls_number_restraints 181
_refine_ls_restrained_S_all 1.141
_refine_ls_restrained_S_obs 1.129
_refine_ls_R_factor_all 0.0300
_refine_ls_R_factor_obs 0.0260
_refine_ls_shift/esd_max -0.736
_refine_ls_shift/esd_mean 0.029
_refine_ls_structure_factor_coef Fsqd
_refine_ls_weighting_details 'w=1/[\s^2^(Fo^2^)+(0.0192P)^2^+3.1480P] where P=(Fo^2^+2Fc^2^)/3'
_refine_ls_weighting_scheme calc
_refine_ls_wR_factor_all 0.0599
_refine_ls_wR_factor_obs 0.0571
_reflns_number_observed 5435
_reflns_number_total 5831
_reflns_observed_criterion >2sigma(I)
_cod_data_source_file om970416u.cif
_cod_data_source_block Rhthiophene
_cod_depositor_comments
;
The following automatic conversions were performed:

'_symmetry_cell_setting' value 'Orthorhombic' changed to
'orthorhombic' according to
/home/saulius/struct/CIF-dictionaries/cif_core.dic dictionary named
'cif_core.dic' version 2.4.1 from 2010-06-29.

Automatic conversion script
Id: cif_fix_values 1715 2011-07-08 13:25:40Z adriana 

The following automatic conversions were performed:

'_refine_ls_weighting_scheme' value 'calc
w=1/[\s^2^(Fo^2^)+(0.0192P)^2^+3.1480P] where P=(Fo^2^+2Fc^2^)/3' was
changed to 'calc'. New tag '_refine_ls_weighting_details' was
created. The value of the new tag was set to
'w=1/[\s^2^(Fo^2^)+(0.0192P)^2^+3.1480P] where P=(Fo^2^+2Fc^2^)/3'.

Automatic conversion script
Id: cif_fix_values 3143 2015-03-26 13:38:13Z robertas 
;
_cod_original_sg_symbol_H-M Pca2(1)
_cod_database_code 4078377

loop_
_symmetry_equiv_pos_as_xyz
'x, y, z'
'-x, -y, z+1/2'
'x+1/2, -y, z'
'-x+1/2, y, z+1/2'

loop_
_atom_site_aniso_label
_atom_site_aniso_U_11
_atom_site_aniso_U_22
_atom_site_aniso_U_33
_atom_site_aniso_U_23
_atom_site_aniso_U_13
_atom_site_aniso_U_12
Rh1A 0.0314(2) 0.0284(2) 0.0314(2) 0.0015(2) -0.00257(14) -0.00061(13)
P1A 0.0438(9) 0.0412(6) 0.0397(10) -0.0071(7) 0.0018(7) 0.0010(6)
C1A 0.044(2) 0.032(2) 0.046(3) -0.003(3) -0.007(3) -0.006(2)
C2A 0.038(2) 0.034(2) 0.056(3) -0.015(2) -0.004(2) -0.001(2)
C3A 0.044(3) 0.041(3) 0.036(3) -0.009(2) -0.001(2) -0.019(2)
C4A 0.035(3) 0.038(3) 0.053(3) 0.002(2) -0.014(2) -0.006(2)
C5A 0.038(2) 0.035(2) 0.045(3) -0.002(2) 0.001(2) -0.011(2)
C6A 0.096(5) 0.046(3) 0.066(4) 0.021(3) -0.021(4) -0.009(3)
C7A 0.047(3) 0.055(3) 0.112(6) -0.028(3) -0.006(3) 0.010(3)
C8A 0.071(4) 0.090(4) 0.043(3) -0.005(3) 0.009(3) -0.040(3)
C9A 0.060(3) 0.048(3) 0.076(4) 0.006(3) -0.037(3) -0.003(3)
C10A 0.045(3) 0.062(3) 0.078(4) -0.002(3) 0.009(3) -0.014(2)
C11A 0.134(6) 0.075(4) 0.048(4) -0.004(3) 0.025(4) -0.024(4)
C12A 0.079(4) 0.047(3) 0.056(4) -0.022(3) 0.003(3) -0.007(3)
C13A 0.066(4) 0.099(6) 0.125(7) -0.055(5) -0.013(5) 0.030(4)
C14A 0.060(5) 0.057(8) 0.013(7) -0.004(5) 0.007(5) -0.003(5)
C15A 0.075(7) 0.050(4) 0.044(6) -0.002(4) 0.008(4) -0.019(5)
C16A 0.051(5) 0.067(7) 0.062(11) -0.014(4) 0.007(4) -0.029(5)
C17A 0.037(5) 0.057(7) 0.061(8) -0.018(4) 0.007(4) -0.009(3)
S1A 0.0413(15) 0.0507(13) 0.0568(14) -0.0021(10) -0.0151(10) 0.0036(11)
C14B 0.042(15) 0.033(12) 0.074(18) -0.014(13) -0.002(14) 0.014(11)
C15B 0.036(13) 0.070(18) 0.062(17) -0.026(11) -0.008(13) 0.004(12)
C16B 0.056(13) 0.075(16) 0.066(22) -0.031(13) 0.022(10) -0.027(14)
C17B 0.080(16) 0.048(13) 0.052(17) -0.011(11) 0.031(12) -0.026(13)
S1B 0.083(7) 0.048(5) 0.036(9) 0.009(5) 0.015(6) -0.019(4)
Rh1C 0.0332(2) 0.0285(2) 0.0301(2) -0.0005(2) -0.00155(15) -0.00021(13)
P1C 0.0440(9) 0.0413(7) 0.0372(9) 0.0057(7) -0.0001(7) -0.0014(6)
C1C 0.071(3) 0.032(2) 0.044(3) -0.006(3) -0.020(3) 0.015(2)
C2C 0.043(3) 0.040(3) 0.054(3) 0.018(2) -0.007(2) -0.006(2)
C3C 0.046(3) 0.041(3) 0.036(3) 0.006(2) -0.001(2) 0.004(2)
C4C 0.040(3) 0.036(2) 0.048(3) 0.007(2) -0.012(2) -0.001(2)
C5C 0.044(3) 0.047(3) 0.045(3) 0.012(2) 0.007(2) 0.015(2)
C6C 0.171(8) 0.056(4) 0.073(5) -0.027(4) -0.050(5) 0.037(5)
C7C 0.061(4) 0.075(4) 0.128(7) 0.049(4) -0.029(4) -0.033(3)
C8C 0.089(5) 0.099(5) 0.039(3) 0.019(3) 0.013(3) 0.038(4)
C9C 0.084(5) 0.063(4) 0.095(5) 0.009(4) -0.052(4) -0.013(3)
C10C 0.068(4) 0.119(5) 0.097(6) 0.056(4) 0.041(4) 0.047(4)
C11C 0.065(3) 0.077(4) 0.037(3) 0.003(3) 0.011(2) 0.006(3)
C12C 0.071(4) 0.061(3) 0.057(4) 0.024(3) 0.006(3) 0.013(3)
C13C 0.063(4) 0.068(4) 0.062(4) 0.015(3) -0.003(3) -0.030(3)
C14C 0.065(6) 0.051(6) 0.084(9) -0.024(5) -0.030(6) 0.014(5)
C15C 0.076(5) 0.041(3) 0.044(4) -0.011(3) -0.001(4) 0.006(4)
C16C 0.056(4) 0.054(4) 0.061(6) 0.002(4) 0.004(4) 0.022(4)
C17C 0.039(4) 0.067(6) 0.045(6) 0.009(4) -0.006(3) 0.014(4)
S1C 0.039(2) 0.0467(11) 0.0495(11) -0.0004(9) -0.0128(12) -0.0007(11)
C14D 0.031(17) 0.026(13) 0.068(17) 0.007(13) 0.005(15) -0.017(12)
C15D 0.023(14) 0.065(23) 0.022(18) 0.019(16) -0.012(14) -0.007(14)
C16D 0.055(10) 0.068(14) 0.057(14) 0.011(12) 0.011(10) 0.023(11)
C17D 0.074(12) 0.040(11) 0.050(14) -0.012(10) 0.025(11) 0.022(11)
S1D 0.073(7) 0.043(7) 0.019(5) 0.003(5) 0.017(5) -0.009(6)

loop_
_atom_site_label
_atom_site_type_symbol
_atom_site_fract_x
_atom_site_fract_y
_atom_site_fract_z
_atom_site_U_iso_or_equiv
_atom_site_thermal_displace_type
_atom_site_occupancy
_atom_site_calc_flag
_atom_site_refinement_flags
_atom_site_disorder_group
Rh1A Rh 0.23228(2) 0.88526(3) 0.02087(2) 0.03040(9) Uani 1 d D .
P1A P 0.19494(9) 1.0249(2) 0.10375(11) 0.0415(4) Uani 1 d D .
C1A C 0.2000(2) 0.6575(4) 0.0252(3) 0.0411(10) Uani 1 d D .
C2A C 0.2461(2) 0.6725(5) -0.0308(3) 0.0423(12) Uani 1 d D .
C3A C 0.2170(2) 0.7654(5) -0.0783(2) 0.0405(12) Uani 1 d D .
C4A C 0.1533(2) 0.8132(5) -0.0516(3) 0.0420(12) Uani 1 d D .
C5A C 0.1425(2) 0.7397(4) 0.0113(2) 0.0394(11) Uani 1 d D .
C6A C 0.2085(3) 0.5579(6) 0.0839(3) 0.069(2) Uani 1 d D .
H6AA H 0.2558(4) 0.5385(36) 0.0905(14) 0.104 Uiso 1 calc R .
H6AB H 0.1849(18) 0.4715(18) 0.0744(10) 0.104 Uiso 1 calc R .
H6AC H 0.1902(20) 0.5999(19) 0.1244(6) 0.104 Uiso 1 calc R .
C7A C 0.3109(3) 0.5911(6) -0.0400(4) 0.071(2) Uani 1 d D .
H7AA H 0.3358(10) 0.6297(29) -0.0776(14) 0.107 Uiso 1 calc R .
H7AB H 0.3005(3) 0.4940(11) -0.0490(22) 0.107 Uiso 1 calc R .
H7AC H 0.3376(10) 0.5979(37) 0.0007(8) 0.107 Uiso 1 calc R .
C8A C 0.2462(3) 0.8111(7) -0.1461(3) 0.068(2) Uani 1 d D .
H8AA H 0.2124(7) 0.8011(40) -0.1809(5) 0.102 Uiso 1 calc R .
H8AB H 0.2846(12) 0.7533(28) -0.1570(10) 0.102 Uiso 1 calc R .
H8AC H 0.2601(19) 0.9080(14) -0.1433(7) 0.102 Uiso 1 calc R .
C9A C 0.1031(3) 0.9050(5) -0.0876(3) 0.061(2) Uani 1 d D .
H9AA H 0.1255(5) 0.9880(20) -0.1043(17) 0.092 Uiso 1 calc R .
H9AB H 0.0679(10) 0.9319(32) -0.0564(6) 0.092 Uiso 1 calc R .
H9AC H 0.0837(14) 0.8541(15) -0.1250(12) 0.092 Uiso 1 calc R .
C10A C 0.0771(2) 0.7362(6) 0.0507(3) 0.062(2) Uani 1 d D .
H10A H 0.0529(10) 0.8228(19) 0.0438(16) 0.093 Uiso 1 calc R .
H10B H 0.0868(2) 0.7248(41) 0.0983(4) 0.093 Uiso 1 calc R .
H10C H 0.0499(9) 0.6586(26) 0.0353(14) 0.093 Uiso 1 calc R .
C11A C 0.1850(4) 0.9420(7) 0.1856(3) 0.086(2) Uani 1 d . .
H11A H 0.2280(6) 0.9064(46) 0.2007(12) 0.129 Uiso 1 calc R .
H11B H 0.1533(19) 0.8655(34) 0.1819(6) 0.129 Uiso 1 calc R .
H11C H 0.1684(24) 1.0098(15) 0.2178(7) 0.129 Uiso 1 calc R .
C12A C 0.2462(3) 1.1772(6) 0.1257(3) 0.061(2) Uani 1 d . .
H12A H 0.2912(6) 1.1469(7) 0.1372(20) 0.091 Uiso 1 calc R .
H12B H 0.2264(11) 1.2248(24) 0.1640(13) 0.091 Uiso 1 calc R .
H12C H 0.2482(17) 1.2404(20) 0.0876(7) 0.091 Uiso 1 calc R .
C13A C 0.1132(3) 1.1080(8) 0.0877(5) 0.097(3) Uani 1 d . .
H13A H 0.0787(6) 1.0369(10) 0.0850(32) 0.145 Uiso 1 calc R .
H13B H 0.1150(10) 1.1590(54) 0.0455(17) 0.145 Uiso 1 calc R .
H13C H 0.1027(15) 1.1720(51) 0.1241(17) 0.145 Uiso 1 calc R .
C14A C 0.2593(8) 1.0651(20) -0.0263(9) 0.043(3) Uani 0.785(6) d PDU 1
H14A H 0.2245(8) 1.1076(20) -0.0507(9) 0.052 Uiso 0.785(6) calc PR 1
C15A C 0.3185(5) 1.1349(11) -0.0289(6) 0.056(2) Uani 0.785(6) d PDU 1
H15D H 0.3212(5) 1.2086(11) -0.0599(6) 0.068 Uiso 0.785(6) calc PR 1
C16A C 0.3787(6) 1.1079(16) 0.0115(9) 0.060(3) Uani 0.785(6) d PDU 1
H16A H 0.4136(6) 1.1727(16) 0.0064(9) 0.072 Uiso 0.785(6) calc PR 1
C17A C 0.3904(5) 1.0047(11) 0.0541(7) 0.052(3) Uani 0.785(6) d PDU 1
H17A H 0.4335(5) 1.0029(11) 0.0733(7) 0.062 Uiso 0.785(6) calc PR 1
S1A S 0.3356(2) 0.8698(5) 0.0794(2) 0.0496(8) Uani 0.785(6) d PDU 1
C14B C 0.3221(18) 0.8770(51) 0.0699(27) 0.049(8) Uani 0.215(6) d PDU 2
H14B H 0.3253(18) 0.8000(51) 0.0991(27) 0.059 Uiso 0.215(6) calc PR 2
C15B C 0.3787(16) 0.9573(41) 0.0702(23) 0.056(7) Uani 0.215(6) d PDU 2
H15C H 0.4141(16) 0.9298(41) 0.0985(23) 0.067 Uiso 0.215(6) calc PR 2
C16B C 0.3880(24) 1.0833(67) 0.0296(37) 0.066(7) Uani 0.215(6) d PDU 2
H16B H 0.4290(24) 1.1302(67) 0.0351(37) 0.079 Uiso 0.215(6) calc PR 2
C17B C 0.3457(17) 1.1390(42) -0.0140(22) 0.060(6) Uani 0.215(6) d PDU 2
H17B H 0.3605(17) 1.2231(42) -0.0333(22) 0.072 Uiso 0.215(6) calc PR 2
S1B S 0.2669(10) 1.0837(22) -0.0422(10) 0.056(4) Uani 0.215(6) d PDU 2
Rh1C Rh 0.01699(2) 1.38904(3) -0.19691(2) 0.03059(9) Uani 1 d D .
P1C P 0.05856(9) 1.51670(14) -0.28301(11) 0.0408(4) Uani 1 d D .
C1C C 0.0453(2) 1.1584(4) -0.1968(3) 0.0489(12) Uani 1 d D .
C2C C -0.0019(2) 1.1780(5) -0.1425(3) 0.0456(12) Uani 1 d D .
C3C C 0.0254(2) 1.2737(5) -0.0952(3) 0.0407(12) Uani 1 d D .
C4C C 0.0910(2) 1.3131(5) -0.1200(2) 0.0412(11) Uani 1 d D .
C5C C 0.1035(2) 1.2384(5) -0.1814(2) 0.0454(12) Uani 1 d D .
C6C C 0.0359(4) 1.0539(7) -0.2538(4) 0.100(3) Uani 1 d D .
H6CA H -0.0049(15) 1.0756(37) -0.2782(18) 0.150 Uiso 1 calc R .
H6CB H 0.0328(29) 0.9604(10) -0.2353(4) 0.150 Uiso 1 calc R .
H6CC H 0.0739(14) 1.0591(41) -0.2843(16) 0.150 Uiso 1 calc R .
C7C C -0.0691(3) 1.1032(7) -0.1377(4) 0.088(2) Uani 1 d D .
H7CA H -0.0648(7) 1.0096(19) -0.1558(22) 0.132 Uiso 1 calc R .
H7CB H -0.1025(7) 1.1542(29) -0.1633(21) 0.132 Uiso 1 calc R .
H7CC H -0.0829(12) 1.0981(45) -0.0909(5) 0.132 Uiso 1 calc R .
C8C C -0.0050(4) 1.3220(7) -0.0291(3) 0.076(2) Uani 1 d D .
H8CA H 0.0306(4) 1.3480(44) 0.0018(8) 0.113 Uiso 1 calc R .
H8CB H -0.0312(18) 1.2469(17) -0.0097(11) 0.113 Uiso 1 calc R .
H8CC H -0.0337(18) 1.4020(30) -0.0372(4) 0.113 Uiso 1 calc R .
C9C C 0.1404(3) 1.4040(7) -0.0824(4) 0.080(2) Uani 1 d D .
H9CA H 0.1627(17) 1.4659(35) -0.1139(5) 0.121 Uiso 1 calc R .
H9CB H 0.1734(14) 1.3456(7) -0.0602(20) 0.121 Uiso 1 calc R .
H9CC H 0.1167(5) 1.4590(36) -0.0490(16) 0.121 Uiso 1 calc R .
C10C C 0.1711(3) 1.2304(8) -0.2171(4) 0.094(3) Uani 1 d D .
H10D H 0.1886(14) 1.3240(9) -0.2237(26) 0.142 Uiso 1 calc R .
H10E H 0.1656(6) 1.1853(53) -0.2605(13) 0.142 Uiso 1 calc R .
H10F H 0.2023(9) 1.1770(53) -0.1898(14) 0.142 Uiso 1 calc R .
C11C C 0.0827(3) 1.4161(6) -0.3579(3) 0.0595(14) Uani 1 d . .
H11D H 0.1214(12) 1.3587(30) -0.3474(6) 0.089 Uiso 1 calc R .
H11E H 0.0937(19) 1.4796(6) -0.3942(6) 0.089 Uiso 1 calc R .
H11F H 0.0457(7) 1.3568(30) -0.3714(12) 0.089 Uiso 1 calc R .
C12C C 0.0051(3) 1.6522(6) -0.3195(3) 0.063(2) Uani 1 d . .
H12D H -0.0085(17) 1.7170(25) -0.2845(5) 0.095 Uiso 1 calc R .
H12E H -0.0344(11) 1.6094(7) -0.3392(19) 0.095 Uiso 1 calc R .
H12F H 0.0297(8) 1.7020(30) -0.3541(15) 0.095 Uiso 1 calc R .
C13C C 0.1339(3) 1.6153(6) -0.2619(3) 0.064(2) Uani 1 d . .
H13D H 0.1248(7) 1.6754(33) -0.2237(14) 0.096 Uiso 1 calc R .
H13E H 0.1471(13) 1.6718(34) -0.3002(8) 0.096 Uiso 1 calc R .
H13F H 0.1698(7) 1.5511(6) -0.2506(21) 0.096 Uiso 1 calc R .
C14C C -0.0027(7) 1.5782(14) -0.1544(8) 0.067(4) Uani 0.842(6) d PDU 3
H14C H 0.0343(7) 1.6169(14) -0.1318(8) 0.080 Uiso 0.842(6) calc PR 3
C15C C -0.0572(4) 1.6584(8) -0.1520(4) 0.054(2) Uani 0.842(6) d PDU 3
H15A H -0.0557(4) 1.7344(8) -0.1221(4) 0.064 Uiso 0.842(6) calc PR 3
C16C C -0.1196(4) 1.6410(8) -0.1909(5) 0.057(2) Uani 0.842(6) d PDU 3
H16C H -0.1521(4) 1.7114(8) -0.1866(5) 0.068 Uiso 0.842(6) calc PR 3
C17C C -0.1342(4) 1.5341(9) -0.2320(5) 0.050(2) Uani 0.842(6) d PDU 3
H17C H -0.1757(4) 1.5411(9) -0.2541(5) 0.060 Uiso 0.842(6) calc PR 3
S1C S -0.08812(13) 1.3838(3) -0.25076(14) 0.0451(8) Uani 0.842(6) d PDU 3
C14D C -0.0688(18) 1.3854(53) -0.2518(28) 0.042(9) Uani 0.158(6) d PDU 4
H14D H -0.0687(18) 1.3269(53) -0.2898(28) 0.050 Uiso 0.158(6) calc PR 4
C15D C -0.1254(15) 1.4562(39) -0.2405(17) 0.037(7) Uani 0.158(6) d PDU 4
H15B H -0.1650(15) 1.4153(39) -0.2570(17) 0.044 Uiso 0.158(6) calc PR 4
C16D C -0.1334(16) 1.5905(50) -0.2053(30) 0.060(7) Uani 0.158(6) d PDU 4
H16D H -0.1750(16) 1.6354(50) -0.2094(30) 0.072 Uiso 0.158(6) calc PR 4
C17D C -0.0870(17) 1.6540(42) -0.1681(25) 0.054(6) Uani 0.158(6) d PDU 4
H17D H -0.0987(17) 1.7430(42) -0.1521(25) 0.065 Uiso 0.158(6) calc PR 4
S1D S -0.0072(10) 1.5948(17) -0.1447(8) 0.045(4) Uani 0.158(6) d PDU 4

loop_
_atom_type_symbol
_atom_type_description
_atom_type_scat_dispersion_real
_atom_type_scat_dispersion_imag
_atom_type_scat_source
C C 0.0033 0.0016 'International Tables Vol C Tables 4.2.6.8 and 6.1.1.4'
H H 0.0000 0.0000 'International Tables Vol C Tables 4.2.6.8 and 6.1.1.4'
P P 0.1023 0.0942 'International Tables Vol C Tables 4.2.6.8 and 6.1.1.4'
S S 0.1246 0.1234 'International Tables Vol C Tables 4.2.6.8 and 6.1.1.4'
Rh Rh -1.1178 0.9187 'International Tables Vol C Tables 4.2.6.8 and 6.1.1.4'

loop_
_geom_angle_atom_site_label_1
_geom_angle_atom_site_label_2
_geom_angle_atom_site_label_3
_geom_angle
C14A Rh1A C4A 98.7(5)
C14B Rh1A C4A 155.7(19)
C14A Rh1A P1A 85.4(6)
C14B Rh1A P1A 88.0(20)
C4A Rh1A P1A 114.83(13)
C14A Rh1A C1A 154.7(6)
C14B Rh1A C1A 101.1(12)
C4A Rh1A C1A 62.0(2)
P1A Rh1A C1A 116.66(14)
C14A Rh1A C5A 133.5(4)
C14B Rh1A C5A 134.9(10)
C4A Rh1A C5A 37.4(2)
P1A Rh1A C5A 99.50(12)
C1A Rh1A C5A 36.27(15)
C14A Rh1A C3A 93.7(6)
C14B Rh1A C3A 120.4(20)
C4A Rh1A C3A 37.3(2)
P1A Rh1A C3A 151.66(13)
C1A Rh1A C3A 61.1(2)
C5A Rh1A C3A 61.2(2)
C14A Rh1A C2A 120.9(6)
C14B Rh1A C2A 94.2(18)
C4A Rh1A C2A 61.6(2)
P1A Rh1A C2A 153.41(14)
C1A Rh1A C2A 37.0(2)
C5A Rh1A C2A 60.9(2)
C3A Rh1A C2A 36.0(2)
C14A Rh1A S1A 92.8(4)
C4A Rh1A S1A 155.0(2)
P1A Rh1A S1A 88.06(15)
C1A Rh1A S1A 99.65(15)
C5A Rh1A S1A 133.32(14)
C3A Rh1A S1A 120.3(2)
C2A Rh1A S1A 93.4(2)
C14B Rh1A S1B 91.6(8)
C4A Rh1A S1B 96.4(5)
P1A Rh1A S1B 90.3(6)
C1A Rh1A S1B 150.2(6)
C5A Rh1A S1B 132.3(5)
C3A Rh1A S1B 89.2(6)
C2A Rh1A S1B 116.0(6)
C11A P1A C12A 101.3(3)
C11A P1A C13A 104.3(4)
C12A P1A C13A 101.0(3)
C11A P1A Rh1A 115.5(2)
C12A P1A Rh1A 117.6(2)
C13A P1A Rh1A 115.1(3)
C5A C1A C2A 107.9(4)
C5A C1A C6A 126.2(5)
C2A C1A C6A 125.5(4)
C5A C1A Rh1A 71.9(2)
C2A C1A Rh1A 72.3(2)
C6A C1A Rh1A 127.0(4)
C3A C2A C1A 108.2(4)
C3A C2A C7A 126.0(5)
C1A C2A C7A 125.4(5)
C3A C2A Rh1A 72.1(3)
C1A C2A Rh1A 70.7(2)
C7A C2A Rh1A 127.6(3)
C2A C3A C4A 108.2(4)
C2A C3A C8A 127.5(5)
C4A C3A C8A 124.4(5)
C2A C3A Rh1A 72.0(3)
C4A C3A Rh1A 69.2(3)
C8A C3A Rh1A 124.0(3)
C5A C4A C3A 106.9(4)
C5A C4A C9A 126.2(5)
C3A C4A C9A 126.2(5)
C5A C4A Rh1A 72.6(3)
C3A C4A Rh1A 73.5(3)
C9A C4A Rh1A 126.1(3)
C1A C5A C4A 108.5(4)
C1A C5A C10A 125.5(4)
C4A C5A C10A 125.5(4)
C1A C5A Rh1A 71.8(2)
C4A C5A Rh1A 70.0(2)
C10A C5A Rh1A 130.1(3)
C15A C14A Rh1A 131.6(11)
C14A C15A C16A 127.2(9)
C17A C16A C15A 128.8(8)
C16A C17A S1A 128.3(8)
C17A S1A Rh1A 110.6(4)
C15B C14B Rh1A 134.8(20)
C14B C15B C16B 124.6(23)
C17B C16B C15B 127.8(19)
C16B C17B S1B 131.3(22)
C17B S1B Rh1A 109.5(12)
C14C Rh1C C4C 97.7(4)
C14D Rh1C C4C 156.1(19)
C14C Rh1C P1C 84.4(5)
C14D Rh1C P1C 85.0(20)
C4C Rh1C P1C 116.67(13)
C14C Rh1C C5C 131.0(4)
C14D Rh1C C5C 134.6(11)
C4C Rh1C C5C 37.1(2)
P1C Rh1C C5C 99.63(12)
C14D Rh1C S1D 94.6(9)
C4C Rh1C S1D 96.3(5)
P1C Rh1C S1D 87.3(3)
C5C Rh1C S1D 130.5(5)
C14C Rh1C C1C 155.4(5)
C14D Rh1C C1C 101.1(13)
C4C Rh1C C1C 61.5(2)
P1C Rh1C C1C 115.7(2)
C5C Rh1C C1C 36.5(2)
S1D Rh1C C1C 152.9(4)
C14C Rh1C C3C 94.4(5)
C14D Rh1C C3C 121.6(20)
C4C Rh1C C3C 37.0(2)
P1C Rh1C C3C 153.41(12)
C5C Rh1C C3C 61.5(2)
S1D Rh1C C3C 91.8(4)
C1C Rh1C C3C 61.2(2)
C14C Rh1C C2C 123.4(5)
C14D Rh1C C2C 95.6(19)
C4C Rh1C C2C 60.6(2)
P1C Rh1C C2C 151.93(14)
C5C Rh1C C2C 60.5(2)
S1D Rh1C C2C 120.5(4)
C1C Rh1C C2C 36.5(2)
C3C Rh1C C2C 35.8(2)
C14C Rh1C S1C 92.0(4)
C4C Rh1C S1C 152.57(14)
P1C Rh1C S1C 89.70(10)
C5C Rh1C S1C 136.45(14)
C1C Rh1C S1C 101.53(14)
C3C Rh1C S1C 116.88(14)
C2C Rh1C S1C 92.73(15)
C13C P1C C12C 101.8(3)
C13C P1C C11C 104.0(3)
C12C P1C C11C 101.8(3)
C13C P1C Rh1C 114.1(2)
C12C P1C Rh1C 118.0(2)
C11C P1C Rh1C 115.1(2)
C5C C1C C2C 107.6(4)
C5C C1C C6C 127.8(6)
C2C C1C C6C 124.1(5)
C5C C1C Rh1C 71.4(2)
C2C C1C Rh1C 73.3(3)
C6C C1C Rh1C 127.3(4)
C3C C2C C1C 109.1(4)
C3C C2C C7C 126.8(5)
C1C C2C C7C 124.1(5)
C3C C2C Rh1C 71.6(3)
C1C C2C Rh1C 70.1(3)
C7C C2C Rh1C 125.6(4)
C2C C3C C4C 106.8(4)
C2C C3C C8C 127.9(5)
C4C C3C C8C 125.1(5)
C2C C3C Rh1C 72.7(3)
C4C C3C Rh1C 69.1(3)
C8C C3C Rh1C 125.5(4)
C5C C4C C3C 108.5(4)
C5C C4C C9C 126.4(5)
C3C C4C C9C 124.8(5)
C5C C4C Rh1C 72.4(3)
C3C C4C Rh1C 73.8(3)
C9C C4C Rh1C 125.2(3)
C1C C5C C4C 107.9(4)
C1C C5C C10C 126.5(5)
C4C C5C C10C 125.0(5)
C1C C5C Rh1C 72.1(2)
C4C C5C Rh1C 70.5(2)
C10C C5C Rh1C 129.9(4)
C15C C14C Rh1C 133.3(9)
C14C C15C C16C 127.2(8)
C17C C16C C15C 126.0(6)
C16C C17C S1C 130.1(6)
C17C S1C Rh1C 110.7(3)
C15D C14D Rh1C 127.8(23)
C14D C15D C16D 127.9(24)
C17D C16D C15D 126.0(19)
C16D C17D S1D 129.1(21)
C17D S1D Rh1C 110.6(12)

loop_
_geom_bond_atom_site_label_1
_geom_bond_atom_site_label_2
_geom_bond_distance
Rh1A C14A 2.013(13)
Rh1A C14B 2.02(2)
Rh1A C4A 2.219(4)
Rh1A P1A 2.224(2)
Rh1A C1A 2.253(4)
Rh1A C5A 2.254(4)
Rh1A C3A 2.276(5)
Rh1A C2A 2.275(4)
Rh1A S1A 2.346(3)
Rh1A S1B 2.354(14)
P1A C11A 1.800(6)
P1A C12A 1.816(5)
P1A C13A 1.824(6)
C1A C5A 1.403(6)
C1A C2A 1.436(7)
C1A C6A 1.500(7)
C2A C3A 1.405(7)
C2A C7A 1.505(6)
C3A C4A 1.437(6)
C3A C8A 1.514(7)
C4A C5A 1.434(6)
C4A C9A 1.497(6)
C5A C10A 1.507(6)
C14A C15A 1.34(2)
C15A C16A 1.451(11)
C16A C17A 1.308(12)
C17A S1A 1.748(9)
C14B C15B 1.35(2)
C15B C16B 1.45(2)
C16B C17B 1.31(2)
C17B S1B 1.73(2)
Rh1C C14C 2.017(12)
Rh1C C14D 2.01(2)
Rh1C C4C 2.223(4)
Rh1C P1C 2.236(2)
Rh1C C5C 2.248(4)
Rh1C S1D 2.26(2)
Rh1C C1C 2.257(4)
Rh1C C3C 2.285(5)
Rh1C C2C 2.299(5)
Rh1C S1C 2.330(2)
P1C C13C 1.805(5)
P1C C12C 1.811(6)
P1C C11C 1.816(6)
C1C C5C 1.410(6)
C1C C2C 1.429(7)
C1C C6C 1.507(7)
C2C C3C 1.408(7)
C2C C7C 1.506(7)
C3C C4C 1.433(6)
C3C C8C 1.501(7)
C4C C5C 1.422(6)
C4C C9C 1.496(7)
C5C C10C 1.509(7)
C14C C15C 1.317(14)
C15C C16C 1.460(9)
C16C C17C 1.327(10)
C17C S1C 1.731(9)
C14D C15D 1.32(2)
C15D C16D 1.46(2)
C16D C17D 1.32(2)
C17D S1D 1.73(2)
